data_4064604
loop_
_publ_author_name
'Emerich, Brian M.'
'Moore, Curtis E.'
'Fox, Brian J.'
'Rheingold, Arnold L.'
'Figueroa, Joshua S.'

_publ_section_title
;
 Protecting-Group-Free Access to a Three-Coordinate Nickel(0)
 Tris-isocyanide
;
_journal_issue 9
_journal_name_full Organometallics
_journal_page_first 2598
_journal_paper_doi 10.1021/om200209w
_journal_volume 30
_journal_year 2011
_chemical_formula_sum 'C108 H127 F3 N3 Ni O3 S Tl'
_chemical_formula_weight 1867.27
_chemical_name_common '[TlNi(CNArDipp)3]OTf'
_chemical_name_systematic
; 
 ? 
;
_space_group_IT_number 14
_symmetry_cell_setting monoclinic
_symmetry_space_group_name_Hall '-P 2yn'
_symmetry_space_group_name_H-M 'P 1 21/n 1'
_atom_sites_solution_hydrogens geom
_atom_sites_solution_primary direct
_atom_sites_solution_secondary difmap
_audit_creation_method SHELXL-97
_cell_angle_alpha 90.00
_cell_angle_beta 103.250(3)
_cell_angle_gamma 90.00
_cell_formula_units_Z 4
_cell_length_a 21.674(4)
_cell_length_b 16.177(3)
_cell_length_c 28.272(5)
_cell_measurement_reflns_used 9050
_cell_measurement_temperature 100(2)
_cell_measurement_theta_max 25.39
_cell_measurement_theta_min 2.30
_cell_volume 9649(3)
_computing_cell_refinement 'Bruker SAINT'
_computing_data_collection 'Bruker APEX2'
_computing_data_reduction 'Bruker SAINT'
_computing_molecular_graphics 'Bruker SHELXTL'
_computing_publication_material 'Bruker SHELXTL'
_computing_structure_refinement 'SHELXL-97 (Sheldrick, 2008)'
_computing_structure_solution 'SHELXS-97 (Sheldrick, 2008)'
_diffrn_ambient_temperature 100(2)
_diffrn_measured_fraction_theta_full 1.000
_diffrn_measured_fraction_theta_max 0.996
_diffrn_measurement_device_type 'Bruker APEX CCD'
_diffrn_measurement_method '\f and \w scans'
_diffrn_radiation_monochromator graphite
_diffrn_radiation_source 'fine-focus sealed tube'
_diffrn_radiation_type MoK\a
_diffrn_radiation_wavelength 0.71073
_diffrn_reflns_av_R_equivalents 0.0490
_diffrn_reflns_av_sigmaI/netI 0.0329
_diffrn_reflns_limit_h_max 26
_diffrn_reflns_limit_h_min -26
_diffrn_reflns_limit_k_max 19
_diffrn_reflns_limit_k_min -19
_diffrn_reflns_limit_l_max 34
_diffrn_reflns_limit_l_min -33
_diffrn_reflns_number 129169
_diffrn_reflns_theta_full 25.00
_diffrn_reflns_theta_max 25.44
_diffrn_reflns_theta_min 1.34
_exptl_absorpt_coefficient_mu 1.942
_exptl_absorpt_correction_T_max 0.7464
_exptl_absorpt_correction_T_min 0.5498
_exptl_absorpt_correction_type multi-scan
_exptl_absorpt_process_details SADABS
_exptl_crystal_colour 'Dark Red'
_exptl_crystal_density_diffrn 1.285
_exptl_crystal_density_meas ?
_exptl_crystal_density_method 'not measured'
_exptl_crystal_description Block
_exptl_crystal_F_000 3888
_exptl_crystal_size_max 0.35
_exptl_crystal_size_mid 0.21
_exptl_crystal_size_min 0.16
_refine_diff_density_max 1.831
_refine_diff_density_min -1.461
_refine_diff_density_rms 0.074
_refine_ls_extinction_coef 'not measured'
_refine_ls_extinction_method none
_refine_ls_goodness_of_fit_ref 1.050
_refine_ls_hydrogen_treatment constr
_refine_ls_matrix_type full
_refine_ls_number_parameters 1107
_refine_ls_number_reflns 17777
_refine_ls_number_restraints 0
_refine_ls_restrained_S_all 1.050
_refine_ls_R_factor_all 0.0487
_refine_ls_R_factor_gt 0.0389
_refine_ls_shift/su_max 0.004
_refine_ls_shift/su_mean 0.000
_refine_ls_structure_factor_coef Fsqd
_refine_ls_weighting_details 'calc w=1/[\s^2^(Fo^2^)+(0.0385P)^2^+16.2288P] where P=(Fo^2^+2Fc^2^)/3'
_refine_ls_weighting_scheme calc
_refine_ls_wR_factor_gt 0.0921
_refine_ls_wR_factor_ref 0.0968
_reflns_number_gt 14930
_reflns_number_total 17777
_reflns_threshold_expression >2\s(I)
_cod_data_source_file om200209w_si_003.cif
_cod_data_source_block jfig392
_cod_depositor_comments
;
The following automatic conversions were performed:

'_symmetry_cell_setting' value 'Monoclinic' changed to 'monoclinic'
according to /home/saulius/struct/CIF-dictionaries/cif_core.dic
dictionary named 'cif_core.dic' version 2.4.1 from 2010-06-29.

Automatic conversion script
Id: cif_fix_values 1715 2011-07-08 13:25:40Z adriana 

The following automatic conversions were performed:

'_exptl_crystal_density_meas' value 'not measured' was changed to '?'
- the value is perceived as not measured.

Automatic conversion script
Id: cif_fix_values 3008 2015-01-20 13:52:24Z robertas 
;
_cod_original_sg_symbol_H-M P2(1)/n
_cod_database_code 4064604

loop_
_symmetry_equiv_pos_as_xyz
'x, y, z'
'-x+1/2, y+1/2, -z+1/2'
'-x, -y, -z'
'x-1/2, -y-1/2, z-1/2'

loop_
_atom_site_label
_atom_site_type_symbol
_atom_site_fract_x
_atom_site_fract_y
_atom_site_fract_z
_atom_site_U_iso_or_equiv
_atom_site_adp_type
_atom_site_occupancy
_atom_site_symmetry_multiplicity
_atom_site_calc_flag
_atom_site_refinement_flags
Tl1 Tl 0.024879(8) 0.893620(9) 0.817478(6) 0.04218(6) Uani 1 1 d .
Ni1 Ni 0.017777(17) 0.72853(2) 0.812988(13) 0.01967(9) Uani 1 1 d .
S1 S 0.04453(6) 1.14193(7) 0.82097(4) 0.0498(3) Uani 1 1 d .
F1 F -0.0574(2) 1.1826(3) 0.8417(2) 0.165(2) Uani 1 1 d .
F2 F -0.00450(15) 1.28821(17) 0.81793(17) 0.1074(14) Uani 1 1 d .
F3 F -0.0525(2) 1.2076(2) 0.7637(2) 0.178(3) Uani 1 1 d .
O1 O 0.02433(17) 1.06290(18) 0.80677(12) 0.0750(11) Uani 1 1 d .
O2 O 0.0811(2) 1.1785(3) 0.78637(19) 0.1260(19) Uani 1 1 d .
O3 O 0.07633(17) 1.1550(2) 0.86897(12) 0.0698(10) Uani 1 1 d .
N1 N -0.05783(11) 0.72640(15) 0.70930(9) 0.0207(5) Uani 1 1 d .
N2 N -0.05071(11) 0.72002(15) 0.89429(9) 0.0205(5) Uani 1 1 d .
N3 N 0.15736(12) 0.69091(15) 0.83117(9) 0.0203(5) Uani 1 1 d .
C1 C -0.02813(14) 0.72853(18) 0.74925(11) 0.0209(6) Uani 1 1 d .
C1A C -0.0210(3) 1.2094(3) 0.8111(3) 0.0869(19) Uani 1 1 d .
C2 C -0.02426(14) 0.72431(19) 0.86269(11) 0.0221(6) Uani 1 1 d .
C3 C 0.10385(15) 0.70958(19) 0.82523(10) 0.0216(6) Uani 1 1 d .
C4 C -0.09861(14) 0.73614(19) 0.66360(10) 0.0215(6) Uani 1 1 d .
C5 C -0.13156(14) 0.8114(2) 0.65351(11) 0.0242(7) Uani 1 1 d .
C6 C -0.17116(16) 0.8212(2) 0.60778(12) 0.0293(7) Uani 1 1 d .
H6 H -0.1938 0.8716 0.6000 0.035 Uiso 1 1 calc R
C7 C -0.17842(16) 0.7592(2) 0.57326(12) 0.0317(8) Uani 1 1 d .
H7 H -0.2046 0.7679 0.5418 0.038 Uiso 1 1 calc R
C8 C -0.14760(15) 0.6848(2) 0.58466(11) 0.0277(7) Uani 1 1 d .
H8 H -0.1537 0.6421 0.5610 0.033 Uiso 1 1 calc R
C9 C -0.10760(14) 0.67082(19) 0.63021(11) 0.0234(7) Uani 1 1 d .
C10 C -0.12977(15) 0.8759(2) 0.69186(11) 0.0256(7) Uani 1 1 d .
C11 C -0.09626(14) 0.9504(2) 0.69145(11) 0.0266(7) Uani 1 1 d .
C12 C -0.10082(16) 1.0102(2) 0.72567(12) 0.0330(8) Uani 1 1 d .
H12 H -0.0787 1.0609 0.7258 0.040 Uiso 1 1 calc R
C13 C -0.13692(17) 0.9975(2) 0.75971(12) 0.0358(8) Uani 1 1 d .
H13 H -0.1396 1.0395 0.7827 0.043 Uiso 1 1 calc R
C14 C -0.16878(16) 0.9241(2) 0.76013(12) 0.0320(8) Uani 1 1 d .
H14 H -0.1932 0.9158 0.7837 0.038 Uiso 1 1 calc R
C15 C -0.16601(15) 0.8615(2) 0.72666(11) 0.0269(7) Uani 1 1 d .
C16 C -0.07925(14) 0.58638(19) 0.64096(11) 0.0234(7) Uani 1 1 d .
C17 C -0.10517(15) 0.5307(2) 0.66930(11) 0.0262(7) Uani 1 1 d .
C18 C -0.08438(16) 0.4489(2) 0.67222(13) 0.0330(8) Uani 1 1 d .
H18 H -0.1017 0.4104 0.6910 0.040 Uiso 1 1 calc R
C19 C -0.03905(17) 0.4230(2) 0.64830(14) 0.0362(8) Uani 1 1 d .
H19 H -0.0264 0.3667 0.6499 0.043 Uiso 1 1 calc R
C20 C -0.01214(16) 0.4786(2) 0.62217(13) 0.0338(8) Uani 1 1 d .
H20 H 0.0202 0.4607 0.6068 0.041 Uiso 1 1 calc R
C21 C -0.03158(15) 0.5607(2) 0.61796(12) 0.0278(7) Uani 1 1 d .
C22 C -0.05643(15) 0.9671(2) 0.65456(12) 0.0294(7) Uani 1 1 d .
H22 H -0.0430 0.9127 0.6435 0.035 Uiso 1 1 calc R
C23 C 0.00357(16) 1.0171(2) 0.67637(14) 0.0382(8) Uani 1 1 d .
H23A H -0.0081 1.0744 0.6816 0.057 Uiso 1 1 calc R
H23B H 0.0320 1.0163 0.6540 0.057 Uiso 1 1 calc R
H23C H 0.0251 0.9927 0.7075 0.057 Uiso 1 1 calc R
C24 C -0.09381(18) 1.0134(3) 0.60969(13) 0.0416(9) Uani 1 1 d .
H24A H -0.1086 1.0664 0.6197 0.062 Uiso 1 1 calc R
H24B H -0.1303 0.9801 0.5935 0.062 Uiso 1 1 calc R
H24C H -0.0663 1.0233 0.5871 0.062 Uiso 1 1 calc R
C25 C -0.20398(15) 0.7830(2) 0.72793(12) 0.0297(7) Uani 1 1 d .
H25 H -0.1938 0.7444 0.7031 0.036 Uiso 1 1 calc R
C26 C -0.27541(18) 0.7997(3) 0.71377(19) 0.0574(12) Uani 1 1 d .
H26A H -0.2985 0.7480 0.7154 0.086 Uiso 1 1 calc R
H26B H -0.2869 0.8216 0.6806 0.086 Uiso 1 1 calc R
H26C H -0.2866 0.8401 0.7363 0.086 Uiso 1 1 calc R
C27 C -0.18563(19) 0.7396(3) 0.77715(13) 0.0446(10) Uani 1 1 d .
H27A H -0.1409 0.7237 0.7837 0.067 Uiso 1 1 calc R
H27B H -0.2119 0.6901 0.7767 0.067 Uiso 1 1 calc R
H27C H -0.1924 0.7772 0.8026 0.067 Uiso 1 1 calc R
C28 C -0.15639(16) 0.5566(2) 0.69512(12) 0.0318(8) Uani 1 1 d .
H28 H -0.1554 0.6183 0.6975 0.038 Uiso 1 1 calc R
C29 C -0.1451(3) 0.5225(3) 0.74673(15) 0.0622(13) Uani 1 1 d .
H29A H -0.1770 0.5450 0.7628 0.093 Uiso 1 1 calc R
H29B H -0.1027 0.5386 0.7650 0.093 Uiso 1 1 calc R
H29C H -0.1483 0.4621 0.7456 0.093 Uiso 1 1 calc R
C30 C -0.22159(18) 0.5322(3) 0.66570(16) 0.0559(12) Uani 1 1 d .
H30A H -0.2296 0.5595 0.6339 0.084 Uiso 1 1 calc R
H30B H -0.2538 0.5493 0.6830 0.084 Uiso 1 1 calc R
H30C H -0.2234 0.4721 0.6612 0.084 Uiso 1 1 calc R
C31 C 0.00121(17) 0.6219(2) 0.59079(14) 0.0347(8) Uani 1 1 d .
H31 H -0.0215 0.6760 0.5894 0.042 Uiso 1 1 calc R
C32 C 0.06969(18) 0.6355(3) 0.61846(15) 0.0450(10) Uani 1 1 d .
H32A H 0.0705 0.6513 0.6521 0.068 Uiso 1 1 calc R
H32B H 0.0888 0.6795 0.6027 0.068 Uiso 1 1 calc R
H32C H 0.0938 0.5842 0.6184 0.068 Uiso 1 1 calc R
C33 C -0.0017(2) 0.5942(3) 0.53866(14) 0.0484(10) Uani 1 1 d .
H33A H 0.0231 0.5435 0.5391 0.073 Uiso 1 1 calc R
H33B H 0.0158 0.6377 0.5214 0.073 Uiso 1 1 calc R
H33C H -0.0459 0.5837 0.5220 0.073 Uiso 1 1 calc R
C34 C -0.06432(14) 0.72460(19) 0.94064(10) 0.0203(6) Uani 1 1 d .
C35 C -0.10763(14) 0.66968(18) 0.95297(11) 0.0216(6) Uani 1 1 d .
C36 C -0.11455(15) 0.6718(2) 1.00096(11) 0.0265(7) Uani 1 1 d .
H36 H -0.1418 0.6331 1.0112 0.032 Uiso 1 1 calc R
C37 C -0.08232(15) 0.7293(2) 1.03389(11) 0.0290(7) Uani 1 1 d .
H37 H -0.0872 0.7293 1.0664 0.035 Uiso 1 1 calc R
C38 C -0.04315(15) 0.7867(2) 1.01943(11) 0.0257(7) Uani 1 1 d .
H38 H -0.0232 0.8280 1.0416 0.031 Uiso 1 1 calc R
C39 C -0.03259(14) 0.78448(19) 0.97267(11) 0.0212(6) Uani 1 1 d .
C40 C -0.14812(14) 0.61386(19) 0.91633(11) 0.0228(6) Uani 1 1 d .
C41 C -0.12234(15) 0.5419(2) 0.90032(11) 0.0256(7) Uani 1 1 d .
C42 C -0.16267(16) 0.4907(2) 0.86749(12) 0.0314(7) Uani 1 1 d .
H42 H -0.1465 0.4413 0.8568 0.038 Uiso 1 1 calc R
C43 C -0.22575(17) 0.5106(2) 0.85024(12) 0.0336(8) Uani 1 1 d .
H43 H -0.2525 0.4749 0.8279 0.040 Uiso 1 1 calc R
C44 C -0.24997(16) 0.5820(2) 0.86531(12) 0.0327(8) Uani 1 1 d .
H44 H -0.2934 0.5951 0.8528 0.039 Uiso 1 1 calc R
C45 C -0.21243(15) 0.6353(2) 0.89849(11) 0.0262(7) Uani 1 1 d .
C46 C 0.01116(14) 0.8441(2) 0.95652(11) 0.0231(6) Uani 1 1 d .
C47 C -0.01208(15) 0.9213(2) 0.93710(11) 0.0235(6) Uani 1 1 d .
C48 C 0.02971(16) 0.9747(2) 0.92191(12) 0.0314(7) Uani 1 1 d .
H48 H 0.0152 1.0273 0.9091 0.038 Uiso 1 1 calc R
C49 C 0.09229(17) 0.9524(2) 0.92519(14) 0.0391(9) Uani 1 1 d .
H49 H 0.1201 0.9892 0.9141 0.047 Uiso 1 1 calc R
C50 C 0.11426(16) 0.8767(2) 0.94451(14) 0.0379(9) Uani 1 1 d .
H50 H 0.1572 0.8619 0.9464 0.045 Uiso 1 1 calc R
C51 C 0.07470(15) 0.8216(2) 0.96130(12) 0.0304(7) Uani 1 1 d .
C52 C -0.05364(16) 0.5166(2) 0.91953(12) 0.0305(7) Uani 1 1 d .
H52 H -0.0312 0.5635 0.9394 0.037 Uiso 1 1 calc R
C53 C -0.0498(2) 0.4413(2) 0.95295(14) 0.0456(10) Uani 1 1 d .
H53A H -0.0704 0.4542 0.9795 0.068 Uiso 1 1 calc R
H53B H -0.0052 0.4274 0.9664 0.068 Uiso 1 1 calc R
H53C H -0.0712 0.3943 0.9343 0.068 Uiso 1 1 calc R
C54 C -0.01957(18) 0.4991(3) 0.87875(14) 0.0416(9) Uani 1 1 d .
H54A H -0.0396 0.4518 0.8595 0.062 Uiso 1 1 calc R
H54B H 0.0251 0.4865 0.8929 0.062 Uiso 1 1 calc R
H54C H -0.0224 0.5478 0.8577 0.062 Uiso 1 1 calc R
C55 C -0.24209(15) 0.7122(2) 0.91534(12) 0.0305(7) Uani 1 1 d .
H55 H -0.2069 0.7509 0.9299 0.037 Uiso 1 1 calc R
C56 C -0.28694(18) 0.7581(3) 0.87415(14) 0.0444(9) Uani 1 1 d .
H56A H -0.2647 0.7711 0.8485 0.067 Uiso 1 1 calc R
H56B H -0.3011 0.8094 0.8867 0.067 Uiso 1 1 calc R
H56C H -0.3238 0.7231 0.8608 0.067 Uiso 1 1 calc R
C57 C -0.27742(17) 0.6909(2) 0.95484(13) 0.0374(8) Uani 1 1 d .
H57A H -0.2954 0.7414 0.9653 0.056 Uiso 1 1 calc R
H57B H -0.2479 0.6659 0.9826 0.056 Uiso 1 1 calc R
H57C H -0.3116 0.6517 0.9418 0.056 Uiso 1 1 calc R
C58 C -0.08100(15) 0.9446(2) 0.93239(12) 0.0270(7) Uani 1 1 d .
H58 H -0.0952 0.9182 0.9601 0.032 Uiso 1 1 calc R
C59 C -0.12260(19) 0.9109(2) 0.88561(15) 0.0446(10) Uani 1 1 d .
H59A H -0.1096 0.9353 0.8577 0.067 Uiso 1 1 calc R
H59B H -0.1670 0.9249 0.8842 0.067 Uiso 1 1 calc R
H59C H -0.1180 0.8506 0.8848 0.067 Uiso 1 1 calc R
C60 C -0.09207(17) 1.0374(2) 0.93520(14) 0.0379(8) Uani 1 1 d .
H60A H -0.0650 1.0595 0.9651 0.057 Uiso 1 1 calc R
H60B H -0.1366 1.0477 0.9352 0.057 Uiso 1 1 calc R
H60C H -0.0817 1.0648 0.9071 0.057 Uiso 1 1 calc R
C61 C 0.10025(16) 0.7408(2) 0.98544(13) 0.0338(8) Uani 1 1 d .
H61 H 0.0635 0.7101 0.9928 0.041 Uiso 1 1 calc R
C62 C 0.1467(2) 0.7573(3) 1.03384(17) 0.0608(13) Uani 1 1 d .
H62A H 0.1810 0.7930 1.0285 0.091 Uiso 1 1 calc R
H62B H 0.1645 0.7048 1.0480 0.091 Uiso 1 1 calc R
H62C H 0.1245 0.7846 1.0561 0.091 Uiso 1 1 calc R
C63 C 0.1295(2) 0.6856(3) 0.95275(17) 0.0525(11) Uani 1 1 d .
H63A H 0.0981 0.6749 0.9224 0.079 Uiso 1 1 calc R
H63B H 0.1427 0.6331 0.9693 0.079 Uiso 1 1 calc R
H63C H 0.1665 0.7133 0.9455 0.079 Uiso 1 1 calc R
C64 C 0.21792(14) 0.67446(19) 0.82340(10) 0.0199(6) Uani 1 1 d .
C65 C 0.24036(14) 0.59286(18) 0.82635(10) 0.0210(6) Uani 1 1 d .
C66 C 0.29703(15) 0.5787(2) 0.81227(11) 0.0257(7) Uani 1 1 d .
H66 H 0.3129 0.5239 0.8129 0.031 Uiso 1 1 calc R
C67 C 0.33076(15) 0.6424(2) 0.79733(12) 0.0290(7) Uani 1 1 d .
H67 H 0.3684 0.6310 0.7867 0.035 Uiso 1 1 calc R
C68 C 0.30924(15) 0.7229(2) 0.79793(12) 0.0271(7) Uani 1 1 d .
H68 H 0.3336 0.7668 0.7893 0.032 Uiso 1 1 calc R
C69 C 0.25254(14) 0.74063(19) 0.81098(11) 0.0224(6) Uani 1 1 d .
C70 C 0.20720(14) 0.52159(19) 0.84363(11) 0.0231(7) Uani 1 1 d .
C71 C 0.15389(15) 0.4864(2) 0.81257(12) 0.0279(7) Uani 1 1 d .
C72 C 0.12870(18) 0.4136(2) 0.82689(15) 0.0397(9) Uani 1 1 d .
H72 H 0.0928 0.3891 0.8060 0.048 Uiso 1 1 calc R
C73 C 0.1547(2) 0.3772(2) 0.87036(17) 0.0478(10) Uani 1 1 d .
H73 H 0.1376 0.3269 0.8791 0.057 Uiso 1 1 calc R
C74 C 0.2055(2) 0.4135(2) 0.90149(14) 0.0446(10) Uani 1 1 d .
H74 H 0.2223 0.3885 0.9322 0.054 Uiso 1 1 calc R
C75 C 0.23355(16) 0.4863(2) 0.88929(12) 0.0314(8) Uani 1 1 d .
C76 C 0.23007(14) 0.82765(19) 0.81373(11) 0.0219(6) Uani 1 1 d .
C77 C 0.25449(15) 0.8744(2) 0.85590(12) 0.0254(7) Uani 1 1 d .
C78 C 0.23058(15) 0.9539(2) 0.85859(12) 0.0288(7) Uani 1 1 d .
H78 H 0.2460 0.9862 0.8869 0.035 Uiso 1 1 calc R
C79 C 0.18507(15) 0.9865(2) 0.82115(12) 0.0287(7) Uani 1 1 d .
H79 H 0.1692 1.0406 0.8238 0.034 Uiso 1 1 calc R
C80 C 0.16241(15) 0.9401(2) 0.77933(12) 0.0264(7) Uani 1 1 d .
H80 H 0.1315 0.9634 0.7534 0.032 Uiso 1 1 calc R
C81 C 0.18416(14) 0.86025(19) 0.77469(11) 0.0233(6) Uani 1 1 d .
C82 C 0.12508(15) 0.5211(2) 0.76260(12) 0.0294(7) Uani 1 1 d .
H82 H 0.1435 0.5772 0.7605 0.035 Uiso 1 1 calc R
C83 C 0.05280(16) 0.5305(2) 0.75387(14) 0.0394(9) Uani 1 1 d .
H83A H 0.0333 0.4758 0.7534 0.059 Uiso 1 1 calc R
H83B H 0.0365 0.5580 0.7226 0.059 Uiso 1 1 calc R
H83C H 0.0425 0.5637 0.7800 0.059 Uiso 1 1 calc R
C84 C 0.14250(19) 0.4672(3) 0.72322(14) 0.0448(10) Uani 1 1 d .
H84A H 0.1887 0.4645 0.7283 0.067 Uiso 1 1 calc R
H84B H 0.1244 0.4911 0.6912 0.067 Uiso 1 1 calc R
H84C H 0.1256 0.4113 0.7249 0.067 Uiso 1 1 calc R
C85 C 0.29078(18) 0.5221(2) 0.92437(12) 0.0379(9) Uani 1 1 d .
H85 H 0.3016 0.5757 0.9107 0.045 Uiso 1 1 calc R
C86 C 0.2776(2) 0.5396(3) 0.97468(14) 0.0565(12) Uani 1 1 d .
H86A H 0.2404 0.5756 0.9710 0.085 Uiso 1 1 calc R
H86B H 0.3145 0.5670 0.9953 0.085 Uiso 1 1 calc R
H86C H 0.2695 0.4874 0.9898 0.085 Uiso 1 1 calc R
C87 C 0.3481(2) 0.4647(3) 0.92980(16) 0.0575(12) Uani 1 1 d .
H87A H 0.3386 0.4116 0.9433 0.086 Uiso 1 1 calc R
H87B H 0.3848 0.4901 0.9517 0.086 Uiso 1 1 calc R
H87C H 0.3574 0.4556 0.8979 0.086 Uiso 1 1 calc R
C88 C 0.30693(15) 0.8407(2) 0.89691(12) 0.0288(7) Uani 1 1 d .
H88 H 0.3185 0.7847 0.8866 0.035 Uiso 1 1 calc R
C89 C 0.2875(2) 0.8301(6) 0.9438(2) 0.125(3) Uani 1 1 d .
H89A H 0.3243 0.8139 0.9692 0.188 Uiso 1 1 calc R
H89B H 0.2548 0.7871 0.9402 0.188 Uiso 1 1 calc R
H89C H 0.2704 0.8824 0.9528 0.188 Uiso 1 1 calc R
C90 C 0.3648(2) 0.8924(4) 0.9050(2) 0.090(2) Uani 1 1 d .
H90A H 0.3564 0.9460 0.9183 0.135 Uiso 1 1 calc R
H90B H 0.3770 0.9008 0.8740 0.135 Uiso 1 1 calc R
H90C H 0.3994 0.8646 0.9279 0.135 Uiso 1 1 calc R
C91 C 0.16219(16) 0.8107(2) 0.72801(11) 0.0267(7) Uani 1 1 d .
H91 H 0.1602 0.7513 0.7373 0.032 Uiso 1 1 calc R
C92 C 0.09669(17) 0.8350(2) 0.69851(12) 0.0346(8) Uani 1 1 d .
H92A H 0.0664 0.8339 0.7195 0.052 Uiso 1 1 calc R
H92B H 0.0831 0.7960 0.6716 0.052 Uiso 1 1 calc R
H92C H 0.0984 0.8909 0.6854 0.052 Uiso 1 1 calc R
C93 C 0.21046(18) 0.8175(2) 0.69592(13) 0.0363(8) Uani 1 1 d .
H93A H 0.2153 0.8756 0.6877 0.054 Uiso 1 1 calc R
H93B H 0.1954 0.7856 0.6660 0.054 Uiso 1 1 calc R
H93C H 0.2514 0.7956 0.7136 0.054 Uiso 1 1 calc R
C1S C 0.2470(3) 1.1774(3) 0.90568(18) 0.0803(18) Uani 1 1 d .
H1SA H 0.2619 1.2347 0.9102 0.120 Uiso 1 1 calc R
H1SB H 0.2007 1.1769 0.8944 0.120 Uiso 1 1 calc R
H1SC H 0.2660 1.1504 0.8814 0.120 Uiso 1 1 calc R
C2S C 0.26569(18) 1.1321(2) 0.95275(14) 0.0382(8) Uani 1 1 d .
C3S C 0.2207(2) 1.1039(3) 0.9763(2) 0.0578(13) Uani 1 1 d .
H3S H 0.1769 1.1123 0.9624 0.069 Uiso 1 1 calc R
C4S C 0.2397(3) 1.0633(3) 1.0203(2) 0.0799(18) Uani 1 1 d .
H4S H 0.2087 1.0443 1.0367 0.096 Uiso 1 1 calc R
C5S C 0.3034(3) 1.0500(3) 1.04075(18) 0.0738(16) Uani 1 1 d .
H5S H 0.3162 1.0220 1.0710 0.089 Uiso 1 1 calc R
C6S C 0.3465(2) 1.0768(3) 1.01758(17) 0.0600(12) Uani 1 1 d .
H6S H 0.3902 1.0678 1.0312 0.072 Uiso 1 1 calc R
C7S C 0.32775(18) 1.1175(3) 0.97416(15) 0.0451(10) Uani 1 1 d .
H7S H 0.3593 1.1363 0.9583 0.054 Uiso 1 1 calc R
C8S C 0.0038(3) 0.8497(3) 0.55398(19) 0.0748(15) Uani 1 1 d .
H8SA H 0.0097 0.9095 0.5582 0.112 Uiso 1 1 calc R
H8SB H 0.0404 0.8209 0.5740 0.112 Uiso 1 1 calc R
H8SC H -0.0347 0.8330 0.5640 0.112 Uiso 1 1 calc R
C9S C -0.0021(3) 0.8282(3) 0.50252(19) 0.0653(13) Uani 1 1 d .
C10S C -0.0577(3) 0.8397(4) 0.4698(2) 0.0729(15) Uani 1 1 d .
H10 H -0.0932 0.8596 0.4809 0.087 Uiso 1 1 calc R
C11S C -0.0645(3) 0.8235(4) 0.4210(2) 0.0834(17) Uani 1 1 d .
H11 H -0.1039 0.8354 0.3993 0.100 Uiso 1 1 calc R
C12S C -0.0165(3) 0.7908(3) 0.4026(2) 0.0712(15) Uani 1 1 d .
H12A H -0.0217 0.7791 0.3690 0.085 Uiso 1 1 calc R
C13S C 0.0392(3) 0.7758(3) 0.4355(2) 0.0703(14) Uani 1 1 d .
H13A H 0.0734 0.7505 0.4251 0.084 Uiso 1 1 calc R
C14S C 0.0462(2) 0.7978(3) 0.48462(19) 0.0603(12) Uani 1 1 d .
H14A H 0.0865 0.7910 0.5062 0.072 Uiso 1 1 calc R

loop_
_atom_site_aniso_label
_atom_site_aniso_U_11
_atom_site_aniso_U_22
_atom_site_aniso_U_33
_atom_site_aniso_U_23
_atom_site_aniso_U_13
_atom_site_aniso_U_12
Tl1 0.06484(11) 0.02296(8) 0.04687(10) -0.00759(6) 0.02962(8) -0.00664(7)
Ni1 0.01846(19) 0.0229(2) 0.01836(19) -0.00229(15) 0.00563(15) -0.00027(15)
S1 0.0699(7) 0.0348(5) 0.0378(5) -0.0097(4) -0.0018(5) 0.0105(5)
F1 0.101(3) 0.170(5) 0.253(7) 0.045(4) 0.100(4) -0.015(3)
F2 0.073(2) 0.0275(15) 0.217(4) -0.028(2) 0.022(2) -0.0002(14)
F3 0.158(4) 0.044(2) 0.240(6) -0.011(3) -0.142(4) 0.020(2)
O1 0.091(3) 0.0271(16) 0.076(2) -0.0157(15) -0.043(2) 0.0081(15)
O2 0.126(4) 0.159(5) 0.126(4) -0.020(3) 0.097(3) 0.000(3)
O3 0.083(2) 0.060(2) 0.0548(19) -0.0253(17) -0.0068(17) -0.0059(18)
N1 0.0200(12) 0.0193(13) 0.0233(14) 0.0007(10) 0.0057(11) 0.0019(10)
N2 0.0210(13) 0.0211(13) 0.0197(13) -0.0017(10) 0.0051(11) -0.0014(10)
N3 0.0208(14) 0.0209(13) 0.0194(12) -0.0001(10) 0.0054(10) -0.0006(10)
C1 0.0181(14) 0.0209(16) 0.0257(17) -0.0013(13) 0.0091(13) 0.0011(12)
C1A 0.068(4) 0.046(3) 0.144(6) -0.020(3) 0.017(4) -0.004(3)
C2 0.0189(15) 0.0224(16) 0.0227(15) -0.0038(13) 0.0001(13) 0.0006(12)
C3 0.0264(17) 0.0217(16) 0.0158(14) -0.0015(12) 0.0034(12) -0.0038(13)
C4 0.0196(15) 0.0266(17) 0.0186(14) 0.0008(12) 0.0051(12) -0.0003(12)
C5 0.0224(15) 0.0272(17) 0.0234(16) -0.0001(13) 0.0065(13) 0.0006(13)
C6 0.0303(17) 0.0299(18) 0.0266(17) 0.0031(14) 0.0043(14) 0.0068(14)
C7 0.0321(18) 0.040(2) 0.0201(16) 0.0000(14) 0.0004(14) 0.0043(15)
C8 0.0292(17) 0.0305(18) 0.0238(16) -0.0037(14) 0.0066(14) 0.0001(14)
C9 0.0221(15) 0.0266(17) 0.0236(15) 0.0012(13) 0.0094(13) 0.0003(13)
C10 0.0227(16) 0.0305(18) 0.0216(15) -0.0005(13) 0.0008(13) 0.0097(13)
C11 0.0209(16) 0.0304(18) 0.0249(16) 0.0009(14) -0.0021(13) 0.0084(13)
C12 0.0311(18) 0.0307(19) 0.0334(18) -0.0040(15) -0.0004(15) 0.0027(15)
C13 0.0357(19) 0.040(2) 0.0295(18) -0.0114(16) 0.0026(15) 0.0066(16)
C14 0.0296(18) 0.041(2) 0.0245(17) -0.0033(15) 0.0039(14) 0.0069(15)
C15 0.0264(16) 0.0310(18) 0.0209(16) 0.0024(13) 0.0008(13) 0.0084(14)
C16 0.0234(16) 0.0237(16) 0.0214(15) -0.0050(12) 0.0012(12) -0.0034(12)
C17 0.0246(16) 0.0283(18) 0.0230(16) -0.0030(13) -0.0003(13) -0.0047(13)
C18 0.0336(18) 0.0272(18) 0.0354(19) 0.0005(15) 0.0021(15) -0.0064(15)
C19 0.0359(19) 0.0239(18) 0.044(2) -0.0042(16) -0.0014(16) 0.0020(15)
C20 0.0278(18) 0.0314(19) 0.041(2) -0.0086(16) 0.0062(15) 0.0030(14)
C21 0.0250(16) 0.0267(18) 0.0311(17) -0.0033(14) 0.0050(14) 0.0008(13)
C22 0.0284(17) 0.0275(18) 0.0315(18) -0.0001(14) 0.0055(14) 0.0046(14)
C23 0.0289(18) 0.036(2) 0.049(2) 0.0008(17) 0.0074(16) 0.0014(15)
C24 0.038(2) 0.050(2) 0.037(2) 0.0098(18) 0.0077(17) 0.0028(18)
C25 0.0282(17) 0.0326(19) 0.0293(17) 0.0008(14) 0.0088(14) 0.0075(14)
C26 0.031(2) 0.042(2) 0.091(4) 0.001(2) -0.004(2) 0.0005(18)
C27 0.043(2) 0.059(3) 0.034(2) 0.0098(18) 0.0135(17) -0.0063(19)
C28 0.0354(19) 0.0312(19) 0.0317(18) -0.0021(15) 0.0135(15) -0.0083(15)
C29 0.086(4) 0.066(3) 0.042(2) 0.008(2) 0.029(2) 0.003(3)
C30 0.033(2) 0.081(3) 0.059(3) -0.023(2) 0.020(2) -0.011(2)
C31 0.0338(19) 0.0302(19) 0.046(2) -0.0031(16) 0.0218(17) 0.0020(15)
C32 0.043(2) 0.041(2) 0.057(3) -0.0099(19) 0.0218(19) -0.0112(18)
C33 0.051(2) 0.057(3) 0.041(2) -0.0025(19) 0.0194(19) -0.009(2)
C34 0.0195(15) 0.0244(16) 0.0174(14) 0.0001(12) 0.0048(12) 0.0037(12)
C35 0.0242(15) 0.0206(16) 0.0198(15) -0.0007(12) 0.0043(12) 0.0018(12)
C36 0.0282(17) 0.0304(18) 0.0225(16) 0.0014(13) 0.0090(13) -0.0043(14)
C37 0.0317(18) 0.0365(19) 0.0195(15) -0.0019(14) 0.0076(13) -0.0022(15)
C38 0.0252(16) 0.0284(17) 0.0223(16) -0.0063(13) 0.0033(13) -0.0003(13)
C39 0.0194(15) 0.0232(16) 0.0204(15) -0.0006(12) 0.0032(12) 0.0017(12)
C40 0.0258(16) 0.0235(16) 0.0208(15) 0.0022(12) 0.0085(13) -0.0044(13)
C41 0.0325(17) 0.0240(17) 0.0207(15) 0.0000(13) 0.0071(13) -0.0033(13)
C42 0.039(2) 0.0277(18) 0.0270(17) -0.0037(14) 0.0068(15) -0.0053(15)
C43 0.0363(19) 0.035(2) 0.0292(18) -0.0076(15) 0.0061(15) -0.0142(16)
C44 0.0242(17) 0.041(2) 0.0318(18) -0.0005(16) 0.0046(14) -0.0075(15)
C45 0.0250(16) 0.0283(17) 0.0267(16) 0.0020(14) 0.0089(13) -0.0054(13)
C46 0.0218(15) 0.0277(17) 0.0189(15) -0.0056(13) 0.0031(12) -0.0046(13)
C47 0.0258(16) 0.0243(16) 0.0189(15) -0.0064(13) 0.0020(12) -0.0040(13)
C48 0.0356(19) 0.0280(18) 0.0311(18) -0.0026(14) 0.0089(15) -0.0060(14)
C49 0.035(2) 0.038(2) 0.050(2) -0.0055(18) 0.0203(17) -0.0137(16)
C50 0.0227(17) 0.044(2) 0.048(2) -0.0070(18) 0.0107(16) -0.0035(15)
C51 0.0256(17) 0.0330(19) 0.0325(18) -0.0076(15) 0.0065(14) -0.0030(14)
C52 0.0352(19) 0.0239(17) 0.0290(17) -0.0036(14) 0.0002(15) 0.0037(14)
C53 0.057(3) 0.034(2) 0.039(2) 0.0047(17) -0.0048(19) 0.0046(18)
C54 0.036(2) 0.042(2) 0.046(2) -0.0100(18) 0.0071(17) 0.0088(17)
C55 0.0237(16) 0.0324(19) 0.0354(18) -0.0013(15) 0.0067(14) -0.0018(14)
C56 0.041(2) 0.049(2) 0.047(2) 0.0078(19) 0.0171(18) 0.0115(18)
C57 0.0350(19) 0.044(2) 0.0349(19) -0.0065(17) 0.0118(16) -0.0007(16)
C58 0.0276(17) 0.0259(17) 0.0266(16) 0.0011(14) 0.0043(13) 0.0010(13)
C59 0.039(2) 0.039(2) 0.046(2) -0.0139(18) -0.0101(18) 0.0094(17)
C60 0.037(2) 0.031(2) 0.044(2) -0.0096(16) 0.0060(17) 0.0021(16)
C61 0.0264(17) 0.036(2) 0.0384(19) -0.0012(16) 0.0053(15) 0.0042(15)
C62 0.055(3) 0.053(3) 0.060(3) -0.004(2) -0.017(2) 0.011(2)
C63 0.057(3) 0.047(3) 0.059(3) 0.006(2) 0.024(2) 0.019(2)
C64 0.0192(14) 0.0243(16) 0.0160(14) -0.0022(12) 0.0036(12) 0.0010(12)
C65 0.0224(15) 0.0224(16) 0.0167(14) 0.0002(12) 0.0013(12) 0.0006(12)
C66 0.0244(16) 0.0241(16) 0.0291(17) 0.0005(13) 0.0071(13) 0.0047(13)
C67 0.0223(16) 0.0309(18) 0.0368(18) 0.0015(15) 0.0130(14) 0.0027(14)
C68 0.0231(16) 0.0248(17) 0.0351(18) 0.0030(14) 0.0104(14) -0.0033(13)
C69 0.0235(15) 0.0235(16) 0.0194(15) -0.0006(12) 0.0031(12) 0.0007(13)
C70 0.0253(16) 0.0223(16) 0.0242(16) 0.0016(13) 0.0106(13) 0.0042(13)
C71 0.0244(16) 0.0246(17) 0.0372(18) -0.0001(14) 0.0123(14) 0.0009(13)
C72 0.0331(19) 0.033(2) 0.056(2) 0.0051(18) 0.0168(18) -0.0046(16)
C73 0.048(2) 0.036(2) 0.067(3) 0.014(2) 0.029(2) -0.0041(18)
C74 0.056(3) 0.044(2) 0.040(2) 0.0201(18) 0.025(2) 0.0147(19)
C75 0.0367(19) 0.0321(19) 0.0283(17) 0.0045(14) 0.0134(15) 0.0081(15)
C76 0.0199(15) 0.0226(16) 0.0252(16) 0.0013(13) 0.0091(13) -0.0022(12)
C77 0.0238(16) 0.0256(17) 0.0282(17) 0.0003(13) 0.0091(13) -0.0025(13)
C78 0.0307(17) 0.0274(18) 0.0288(17) -0.0065(14) 0.0079(14) -0.0046(14)
C79 0.0298(17) 0.0195(16) 0.0391(19) -0.0016(14) 0.0125(15) 0.0002(13)
C80 0.0251(16) 0.0252(17) 0.0284(17) 0.0038(14) 0.0053(13) 0.0000(13)
C81 0.0238(16) 0.0218(16) 0.0262(16) 0.0021(13) 0.0095(13) -0.0033(13)
C82 0.0261(17) 0.0288(18) 0.0308(18) -0.0059(14) 0.0014(14) -0.0004(14)
C83 0.0290(19) 0.037(2) 0.049(2) -0.0104(17) 0.0023(17) 0.0034(16)
C84 0.043(2) 0.050(2) 0.039(2) -0.0102(18) 0.0034(18) 0.0125(18)
C85 0.046(2) 0.043(2) 0.0229(17) 0.0033(15) 0.0037(16) 0.0159(17)
C86 0.068(3) 0.069(3) 0.031(2) -0.003(2) 0.008(2) 0.022(2)
C87 0.045(2) 0.074(3) 0.046(2) -0.011(2) -0.004(2) 0.022(2)
C88 0.0244(16) 0.0310(18) 0.0293(17) -0.0023(14) 0.0026(14) -0.0006(14)
C89 0.042(3) 0.252(9) 0.087(4) 0.122(5) 0.024(3) 0.037(4)
C90 0.049(3) 0.104(5) 0.092(4) 0.062(4) -0.033(3) -0.039(3)
C91 0.0353(18) 0.0208(16) 0.0239(16) 0.0011(13) 0.0068(14) -0.0005(14)
C92 0.040(2) 0.039(2) 0.0225(17) -0.0011(15) 0.0024(15) -0.0017(16)
C93 0.049(2) 0.035(2) 0.0287(18) -0.0016(15) 0.0157(16) 0.0046(17)
C1S 0.132(5) 0.043(3) 0.054(3) 0.001(2) -0.004(3) 0.016(3)
C2S 0.046(2) 0.0266(19) 0.040(2) -0.0074(16) 0.0061(17) 0.0021(16)
C3S 0.036(2) 0.043(3) 0.097(4) -0.019(3) 0.019(2) -0.0063(19)
C4S 0.097(4) 0.062(3) 0.106(5) 0.000(3) 0.076(4) -0.011(3)
C5S 0.131(5) 0.052(3) 0.045(3) 0.011(2) 0.035(3) 0.023(3)
C6S 0.058(3) 0.070(3) 0.047(3) -0.007(2) 0.002(2) 0.021(2)
C7S 0.036(2) 0.051(3) 0.053(2) -0.0015(19) 0.0197(19) 0.0024(18)
C8S 0.103(4) 0.058(3) 0.067(3) 0.003(3) 0.027(3) -0.013(3)
C9S 0.079(4) 0.051(3) 0.065(3) 0.010(2) 0.014(3) 0.011(3)
C10S 0.056(3) 0.078(4) 0.082(4) -0.005(3) 0.009(3) 0.002(3)
C11S 0.067(4) 0.082(4) 0.090(4) -0.006(3) -0.006(3) 0.003(3)
C12S 0.090(4) 0.045(3) 0.084(4) -0.003(3) 0.032(3) -0.009(3)
C13S 0.072(4) 0.056(3) 0.091(4) 0.003(3) 0.036(3) 0.006(3)
C14S 0.054(3) 0.057(3) 0.073(3) -0.003(2) 0.021(2) -0.011(2)

loop_
_atom_type_symbol
_atom_type_description
_atom_type_scat_dispersion_real
_atom_type_scat_dispersion_imag
_atom_type_scat_source
C C 0.0033 0.0016 'International Tables Vol C Tables 4.2.6.8 and 6.1.1.4'
H H 0.0000 0.0000 'International Tables Vol C Tables 4.2.6.8 and 6.1.1.4'
F F 0.0171 0.0103 'International Tables Vol C Tables 4.2.6.8 and 6.1.1.4'
N N 0.0061 0.0033 'International Tables Vol C Tables 4.2.6.8 and 6.1.1.4'
Ni Ni 0.3393 1.1124 'International Tables Vol C Tables 4.2.6.8 and 6.1.1.4'
O O 0.0106 0.0060 'International Tables Vol C Tables 4.2.6.8 and 6.1.1.4'
S S 0.1246 0.1234 'International Tables Vol C Tables 4.2.6.8 and 6.1.1.4'
Tl Tl -2.8358 9.6688 'International Tables Vol C Tables 4.2.6.8 and 6.1.1.4'

loop_
_geom_angle_atom_site_label_1
_geom_angle_atom_site_label_2
_geom_angle_atom_site_label_3
_geom_angle
Ni1 Tl1 O1 171.09(7)
C2 Ni1 C3 120.43(13)
C2 Ni1 C1 119.58(13)
C3 Ni1 C1 118.60(12)
C2 Ni1 Tl1 91.94(10)
C3 Ni1 Tl1 96.45(10)
C1 Ni1 Tl1 93.35(9)
O1 S1 O3 118.6(2)
O1 S1 O2 110.6(3)
O3 S1 O2 110.8(3)
O1 S1 C1A 109.7(2)
O3 S1 C1A 105.1(3)
O2 S1 C1A 100.3(3)
S1 O1 Tl1 153.55(18)
C1 N1 C4 170.0(3)
C2 N2 C34 162.0(3)
C3 N3 C64 162.8(3)
N1 C1 Ni1 178.1(3)
F2 C1A F3 102.7(5)
F2 C1A F1 112.9(6)
F3 C1A F1 112.7(6)
F2 C1A S1 113.0(4)
F3 C1A S1 110.3(5)
F1 C1A S1 105.3(5)
N2 C2 Ni1 178.7(3)
N3 C3 Ni1 174.2(3)
N1 C4 C9 119.9(3)
N1 C4 C5 118.0(3)
C9 C4 C5 122.0(3)
C6 C5 C4 117.7(3)
C6 C5 C10 120.2(3)
C4 C5 C10 121.9(3)
C7 C6 C5 121.4(3)
C7 C6 H6 119.3
C5 C6 H6 119.3
C8 C7 C6 119.8(3)
C8 C7 H7 120.1
C6 C7 H7 120.1
C7 C8 C9 121.5(3)
C7 C8 H8 119.3
C9 C8 H8 119.3
C8 C9 C4 117.4(3)
C8 C9 C16 118.3(3)
C4 C9 C16 124.3(3)
C11 C10 C15 121.1(3)
C11 C10 C5 121.2(3)
C15 C10 C5 117.6(3)
C12 C11 C10 118.1(3)
C12 C11 C22 119.8(3)
C10 C11 C22 122.1(3)
C11 C12 C13 121.5(3)
C11 C12 H12 119.2
C13 C12 H12 119.2
C14 C13 C12 119.8(3)
C14 C13 H13 120.1
C12 C13 H13 120.1
C13 C14 C15 121.4(3)
C13 C14 H14 119.3
C15 C14 H14 119.3
C14 C15 C10 118.0(3)
C14 C15 C25 118.9(3)
C10 C15 C25 123.0(3)
C21 C16 C17 120.5(3)
C21 C16 C9 119.1(3)
C17 C16 C9 120.0(3)
C18 C17 C16 118.4(3)
C18 C17 C28 119.7(3)
C16 C17 C28 121.9(3)
C19 C18 C17 121.1(3)
C19 C18 H18 119.5
C17 C18 H18 119.5
C20 C19 C18 120.1(3)
C20 C19 H19 119.9
C18 C19 H19 119.9
C19 C20 C21 120.9(3)
C19 C20 H20 119.6
C21 C20 H20 119.6
C20 C21 C16 118.9(3)
C20 C21 C31 119.7(3)
C16 C21 C31 121.3(3)
C11 C22 C24 112.2(3)
C11 C22 C23 112.3(3)
C24 C22 C23 108.2(3)
C11 C22 H22 108.0
C24 C22 H22 108.0
C23 C22 H22 108.0
C22 C23 H23A 109.5
C22 C23 H23B 109.5
H23A C23 H23B 109.5
C22 C23 H23C 109.5
H23A C23 H23C 109.5
H23B C23 H23C 109.5
C22 C24 H24A 109.5
C22 C24 H24B 109.5
H24A C24 H24B 109.5
C22 C24 H24C 109.5
H24A C24 H24C 109.5
H24B C24 H24C 109.5
C15 C25 C27 112.1(3)
C15 C25 C26 111.5(3)
C27 C25 C26 110.8(3)
C15 C25 H25 107.4
C27 C25 H25 107.4
C26 C25 H25 107.4
C25 C26 H26A 109.5
C25 C26 H26B 109.5
H26A C26 H26B 109.5
C25 C26 H26C 109.5
H26A C26 H26C 109.5
H26B C26 H26C 109.5
C25 C27 H27A 109.5
C25 C27 H27B 109.5
H27A C27 H27B 109.5
C25 C27 H27C 109.5
H27A C27 H27C 109.5
H27B C27 H27C 109.5
C30 C28 C17 110.8(3)
C30 C28 C29 110.8(3)
C17 C28 C29 112.6(3)
C30 C28 H28 107.5
C17 C28 H28 107.5
C29 C28 H28 107.5
C28 C29 H29A 109.5
C28 C29 H29B 109.5
H29A C29 H29B 109.5
C28 C29 H29C 109.5
H29A C29 H29C 109.5
H29B C29 H29C 109.5
C28 C30 H30A 109.5
C28 C30 H30B 109.5
H30A C30 H30B 109.5
C28 C30 H30C 109.5
H30A C30 H30C 109.5
H30B C30 H30C 109.5
C21 C31 C32 110.2(3)
C21 C31 C33 112.0(3)
C32 C31 C33 110.9(3)
C21 C31 H31 107.8
C32 C31 H31 107.8
C33 C31 H31 107.8
C31 C32 H32A 109.5
C31 C32 H32B 109.5
H32A C32 H32B 109.5
C31 C32 H32C 109.5
H32A C32 H32C 109.5
H32B C32 H32C 109.5
C31 C33 H33A 109.5
C31 C33 H33B 109.5
H33A C33 H33B 109.5
C31 C33 H33C 109.5
H33A C33 H33C 109.5
H33B C33 H33C 109.5
C35 C34 C39 122.7(3)
C35 C34 N2 119.7(3)
C39 C34 N2 117.6(3)
C34 C35 C36 117.1(3)
C34 C35 C40 122.2(3)
C36 C35 C40 120.6(3)
C37 C36 C35 121.2(3)
C37 C36 H36 119.4
C35 C36 H36 119.4
C38 C37 C36 120.1(3)
C38 C37 H37 120.0
C36 C37 H37 120.0
C37 C38 C39 120.7(3)
C37 C38 H38 119.7
C39 C38 H38 119.7
C38 C39 C34 118.0(3)
C38 C39 C46 121.8(3)
C34 C39 C46 120.2(3)
C41 C40 C45 121.3(3)
C41 C40 C35 120.5(3)
C45 C40 C35 118.2(3)
C42 C41 C40 118.1(3)
C42 C41 C52 119.5(3)
C40 C41 C52 122.4(3)
C43 C42 C41 121.1(3)
C43 C42 H42 119.5
C41 C42 H42 119.5
C44 C43 C42 120.3(3)
C44 C43 H43 119.9
C42 C43 H43 119.9
C43 C44 C45 121.6(3)
C43 C44 H44 119.2
C45 C44 H44 119.2
C44 C45 C40 117.7(3)
C44 C45 C55 119.5(3)
C40 C45 C55 122.7(3)
C51 C46 C47 121.6(3)
C51 C46 C39 118.8(3)
C47 C46 C39 119.7(3)
C48 C47 C46 118.1(3)
C48 C47 C58 121.1(3)
C46 C47 C58 120.8(3)
C49 C48 C47 121.0(3)
C49 C48 H48 119.5
C47 C48 H48 119.5
C50 C49 C48 120.1(3)
C50 C49 H49 120.0
C48 C49 H49 120.0
C49 C50 C51 121.2(3)
C49 C50 H50 119.4
C51 C50 H50 119.4
C50 C51 C46 118.0(3)
C50 C51 C61 120.9(3)
C46 C51 C61 121.1(3)
C41 C52 C54 112.5(3)
C41 C52 C53 110.2(3)
C54 C52 C53 110.5(3)
C41 C52 H52 107.8
C54 C52 H52 107.8
C53 C52 H52 107.8
C52 C53 H53A 109.5
C52 C53 H53B 109.5
H53A C53 H53B 109.5
C52 C53 H53C 109.5
H53A C53 H53C 109.5
H53B C53 H53C 109.5
C52 C54 H54A 109.5
C52 C54 H54B 109.5
H54A C54 H54B 109.5
C52 C54 H54C 109.5
H54A C54 H54C 109.5
H54B C54 H54C 109.5
C45 C55 C56 113.5(3)
C45 C55 C57 111.2(3)
C56 C55 C57 109.2(3)
C45 C55 H55 107.6
C56 C55 H55 107.6
C57 C55 H55 107.6
C55 C56 H56A 109.5
C55 C56 H56B 109.5
H56A C56 H56B 109.5
C55 C56 H56C 109.5
H56A C56 H56C 109.5
H56B C56 H56C 109.5
C55 C57 H57A 109.5
C55 C57 H57B 109.5
H57A C57 H57B 109.5
C55 C57 H57C 109.5
H57A C57 H57C 109.5
H57B C57 H57C 109.5
C47 C58 C59 111.3(3)
C47 C58 C60 113.8(3)
C59 C58 C60 109.3(3)
C47 C58 H58 107.4
C59 C58 H58 107.4
C60 C58 H58 107.4
C58 C59 H59A 109.5
C58 C59 H59B 109.5
H59A C59 H59B 109.5
C58 C59 H59C 109.5
H59A C59 H59C 109.5
H59B C59 H59C 109.5
C58 C60 H60A 109.5
C58 C60 H60B 109.5
H60A C60 H60B 109.5
C58 C60 H60C 109.5
H60A C60 H60C 109.5
H60B C60 H60C 109.5
C51 C61 C63 113.0(3)
C51 C61 C62 110.5(3)
C63 C61 C62 111.4(3)
C51 C61 H61 107.2
C63 C61 H61 107.2
C62 C61 H61 107.2
C61 C62 H62A 109.5
C61 C62 H62B 109.5
H62A C62 H62B 109.5
C61 C62 H62C 109.5
H62A C62 H62C 109.5
H62B C62 H62C 109.5
C61 C63 H63A 109.5
C61 C63 H63B 109.5
H63A C63 H63B 109.5
C61 C63 H63C 109.5
H63A C63 H63C 109.5
H63B C63 H63C 109.5
C69 C64 C65 122.5(3)
C69 C64 N3 118.0(3)
C65 C64 N3 119.5(3)
C66 C65 C64 117.0(3)
C66 C65 C70 119.1(3)
C64 C65 C70 123.9(3)
C67 C66 C65 121.8(3)
C67 C66 H66 119.1
C65 C66 H66 119.1
C68 C67 C66 119.6(3)
C68 C67 H67 120.2
C66 C67 H67 120.2
C67 C68 C69 121.1(3)
C67 C68 H68 119.4
C69 C68 H68 119.4
C68 C69 C64 117.8(3)
C68 C69 C76 121.6(3)
C64 C69 C76 120.5(3)
C71 C70 C75 120.8(3)
C71 C70 C65 119.8(3)
C75 C70 C65 119.2(3)
C72 C71 C70 118.8(3)
C72 C71 C82 118.5(3)
C70 C71 C82 122.5(3)
C73 C72 C71 121.2(4)
C73 C72 H72 119.4
C71 C72 H72 119.4
C72 C73 C74 119.9(4)
C72 C73 H73 120.1
C74 C73 H73 120.1
C73 C74 C75 121.9(4)
C73 C74 H74 119.0
C75 C74 H74 119.0
C74 C75 C70 117.3(3)
C74 C75 C85 119.7(3)
C70 C75 C85 123.0(3)
C81 C76 C77 121.5(3)
C81 C76 C69 119.4(3)
C77 C76 C69 119.0(3)
C78 C77 C76 118.0(3)
C78 C77 C88 120.6(3)
C76 C77 C88 121.4(3)
C79 C78 C77 121.4(3)
C79 C78 H78 119.3
C77 C78 H78 119.3
C78 C79 C80 119.9(3)
C78 C79 H79 120.1
C80 C79 H79 120.1
C81 C80 C79 121.3(3)
C81 C80 H80 119.3
C79 C80 H80 119.3
C80 C81 C76 117.9(3)
C80 C81 C91 121.6(3)
C76 C81 C91 120.4(3)
C71 C82 C84 110.5(3)
C71 C82 C83 111.9(3)
C84 C82 C83 110.7(3)
C71 C82 H82 107.9
C84 C82 H82 107.9
C83 C82 H82 107.9
C82 C83 H83A 109.5
C82 C83 H83B 109.5
H83A C83 H83B 109.5
C82 C83 H83C 109.5
H83A C83 H83C 109.5
H83B C83 H83C 109.5
C82 C84 H84A 109.5
C82 C84 H84B 109.5
H84A C84 H84B 109.5
C82 C84 H84C 109.5
H84A C84 H84C 109.5
H84B C84 H84C 109.5
C75 C85 C87 111.0(3)
C75 C85 C86 112.2(3)
C87 C85 C86 109.7(3)
C75 C85 H85 107.9
C87 C85 H85 107.9
C86 C85 H85 107.9
C85 C86 H86A 109.5
C85 C86 H86B 109.5
H86A C86 H86B 109.5
C85 C86 H86C 109.5
H86A C86 H86C 109.5
H86B C86 H86C 109.5
C85 C87 H87A 109.5
C85 C87 H87B 109.5
H87A C87 H87B 109.5
C85 C87 H87C 109.5
H87A C87 H87C 109.5
H87B C87 H87C 109.5
C90 C88 C89 109.3(5)
C90 C88 C77 111.8(3)
C89 C88 C77 113.8(3)
C90 C88 H88 107.2
C89 C88 H88 107.2
C77 C88 H88 107.2
C88 C89 H89A 109.5
C88 C89 H89B 109.5
H89A C89 H89B 109.5
C88 C89 H89C 109.5
H89A C89 H89C 109.5
H89B C89 H89C 109.5
C88 C90 H90A 109.5
C88 C90 H90B 109.5
H90A C90 H90B 109.5
C88 C90 H90C 109.5
H90A C90 H90C 109.5
H90B C90 H90C 109.5
C81 C91 C92 113.9(3)
C81 C91 C93 110.7(3)
C92 C91 C93 109.4(3)
C81 C91 H91 107.5
C92 C91 H91 107.5
C93 C91 H91 107.5
C91 C92 H92A 109.5
C91 C92 H92B 109.5
H92A C92 H92B 109.5
C91 C92 H92C 109.5
H92A C92 H92C 109.5
H92B C92 H92C 109.5
C91 C93 H93A 109.5
C91 C93 H93B 109.5
H93A C93 H93B 109.5
C91 C93 H93C 109.5
H93A C93 H93C 109.5
H93B C93 H93C 109.5
C2S C1S H1SA 109.5
C2S C1S H1SB 109.5
H1SA C1S H1SB 109.5
C2S C1S H1SC 109.5
H1SA C1S H1SC 109.5
H1SB C1S H1SC 109.5
C7S C2S C3S 117.6(4)
C7S C2S C1S 121.3(4)
C3S C2S C1S 121.1(4)
C2S C3S C4S 119.5(4)
C2S C3S H3S 120.2
C4S C3S H3S 120.2
C3S C4S C5S 120.8(4)
C3S C4S H4S 119.6
C5S C4S H4S 119.6
C6S C5S C4S 119.2(5)
C6S C5S H5S 120.4
C4S C5S H5S 120.4
C5S C6S C7S 120.1(5)
C5S C6S H6S 119.9
C7S C6S H6S 119.9
C2S C7S C6S 122.7(4)
C2S C7S H7S 118.6
C6S C7S H7S 118.6
C9S C8S H8SA 109.5
C9S C8S H8SB 109.5
H8SA C8S H8SB 109.5
C9S C8S H8SC 109.5
H8SA C8S H8SC 109.5
H8SB C8S H8SC 109.5
C10S C9S C14S 116.0(5)
C10S C9S C8S 120.2(5)
C14S C9S C8S 123.7(5)
C9S C10S C11S 122.0(5)
C9S C10S H10 119.0
C11S C10S H10 119.0
C12S C11S C10S 122.4(6)
C12S C11S H11 118.8
C10S C11S H11 118.8
C13S C12S C11S 116.1(6)
C13S C12S H12A 121.9
C11S C12S H12A 121.9
C12S C13S C14S 120.3(5)
C12S C13S H13A 119.8
C14S C13S H13A 119.8
C9S C14S C13S 122.9(5)
C9S C14S H14A 118.6
C13S C14S H14A 118.6

loop_
_geom_bond_atom_site_label_1
_geom_bond_atom_site_label_2
_geom_bond_distance
Tl1 Ni1 2.6765(6)
Tl1 O1 2.755(3)
Ni1 C2 1.843(3)
Ni1 C3 1.843(3)
Ni1 C1 1.848(3)
S1 O1 1.381(3)
S1 O3 1.390(3)
S1 O2 1.513(4)
S1 C1A 1.762(6)
F1 C1A 1.366(8)
F2 C1A 1.327(6)
F3 C1A 1.359(8)
N1 C1 1.165(4)
N1 C4 1.397(4)
N2 C2 1.169(4)
N2 C34 1.410(4)
N3 C3 1.173(4)
N3 C64 1.405(4)
C4 C9 1.401(4)
C4 C5 1.408(4)
C5 C6 1.387(4)
C5 C10 1.499(4)
C6 C7 1.383(5)
C6 H6 0.9500
C7 C8 1.379(5)
C7 H7 0.9500
C8 C9 1.396(4)
C8 H8 0.9500
C9 C16 1.500(4)
C10 C11 1.408(5)
C10 C15 1.412(4)
C11 C12 1.387(5)
C11 C22 1.523(4)
C12 C13 1.388(5)
C12 H12 0.9500
C13 C14 1.375(5)
C13 H13 0.9500
C14 C15 1.396(5)
C14 H14 0.9500
C15 C25 1.519(5)
C16 C21 1.404(4)
C16 C17 1.405(4)
C17 C18 1.395(5)
C17 C28 1.521(4)
C18 C19 1.379(5)
C18 H18 0.9500
C19 C20 1.376(5)
C19 H19 0.9500
C20 C21 1.391(5)
C20 H20 0.9500
C21 C31 1.525(5)
C22 C24 1.535(5)
C22 C23 1.536(5)
C22 H22 1.0000
C23 H23A 0.9800
C23 H23B 0.9800
C23 H23C 0.9800
C24 H24A 0.9800
C24 H24B 0.9800
C24 H24C 0.9800
C25 C27 1.527(5)
C25 C26 1.532(5)
C25 H25 1.0000
C26 H26A 0.9800
C26 H26B 0.9800
C26 H26C 0.9800
C27 H27A 0.9800
C27 H27B 0.9800
C27 H27C 0.9800
C28 C30 1.519(5)
C28 C29 1.526(5)
C28 H28 1.0000
C29 H29A 0.9800
C29 H29B 0.9800
C29 H29C 0.9800
C30 H30A 0.9800
C30 H30B 0.9800
C30 H30C 0.9800
C31 C32 1.527(5)
C31 C33 1.528(5)
C31 H31 1.0000
C32 H32A 0.9800
C32 H32B 0.9800
C32 H32C 0.9800
C33 H33A 0.9800
C33 H33B 0.9800
C33 H33C 0.9800
C34 C35 1.394(4)
C34 C39 1.395(4)
C35 C36 1.399(4)
C35 C40 1.497(4)
C36 C37 1.387(5)
C36 H36 0.9500
C37 C38 1.381(5)
C37 H37 0.9500
C38 C39 1.393(4)
C38 H38 0.9500
C39 C46 1.495(4)
C40 C41 1.410(4)
C40 C45 1.413(4)
C41 C42 1.393(5)
C41 C52 1.520(5)
C42 C43 1.380(5)
C42 H42 0.9500
C43 C44 1.375(5)
C43 H43 0.9500
C44 C45 1.392(5)
C44 H44 0.9500
C45 C55 1.526(5)
C46 C51 1.401(4)
C46 C47 1.409(5)
C47 C48 1.389(4)
C47 C58 1.517(4)
C48 C49 1.386(5)
C48 H48 0.9500
C49 C50 1.380(5)
C49 H49 0.9500
C50 C51 1.393(5)
C50 H50 0.9500
C51 C61 1.519(5)
C52 C54 1.531(5)
C52 C53 1.532(5)
C52 H52 1.0000
C53 H53A 0.9800
C53 H53B 0.9800
C53 H53C 0.9800
C54 H54A 0.9800
C54 H54B 0.9800
C54 H54C 0.9800
C55 C56 1.528(5)
C55 C57 1.531(5)
C55 H55 1.0000
C56 H56A 0.9800
C56 H56B 0.9800
C56 H56C 0.9800
C57 H57A 0.9800
C57 H57B 0.9800
C57 H57C 0.9800
C58 C59 1.521(5)
C58 C60 1.526(5)
C58 H58 1.0000
C59 H59A 0.9800
C59 H59B 0.9800
C59 H59C 0.9800
C60 H60A 0.9800
C60 H60B 0.9800
C60 H60C 0.9800
C61 C63 1.524(5)
C61 C62 1.525(5)
C61 H61 1.0000
C62 H62A 0.9800
C62 H62B 0.9800
C62 H62C 0.9800
C63 H63A 0.9800
C63 H63B 0.9800
C63 H63C 0.9800
C64 C69 1.397(4)
C64 C65 1.403(4)
C65 C66 1.394(4)
C65 C70 1.498(4)
C66 C67 1.385(5)
C66 H66 0.9500
C67 C68 1.384(5)
C67 H67 0.9500
C68 C69 1.392(4)
C68 H68 0.9500
C69 C76 1.497(4)
C70 C71 1.402(5)
C70 C75 1.408(4)
C71 C72 1.395(5)
C71 C82 1.516(5)
C72 C73 1.363(6)
C72 H72 0.9500
C73 C74 1.374(6)
C73 H73 0.9500
C74 C75 1.404(5)
C74 H74 0.9500
C75 C85 1.514(5)
C76 C81 1.408(4)
C76 C77 1.409(4)
C77 C78 1.395(5)
C77 C88 1.527(5)
C78 C79 1.376(5)
C78 H78 0.9500
C79 C80 1.392(5)
C79 H79 0.9500
C80 C81 1.391(5)
C80 H80 0.9500
C81 C91 1.524(4)
C82 C84 1.528(5)
C82 C83 1.537(5)
C82 H82 1.0000
C83 H83A 0.9800
C83 H83B 0.9800
C83 H83C 0.9800
C84 H84A 0.9800
C84 H84B 0.9800
C84 H84C 0.9800
C85 C87 1.529(5)
C85 C86 1.540(5)
C85 H85 1.0000
C86 H86A 0.9800
C86 H86B 0.9800
C86 H86C 0.9800
C87 H87A 0.9800
C87 H87B 0.9800
C87 H87C 0.9800
C88 C90 1.482(5)
C88 C89 1.490(6)
C88 H88 1.0000
C89 H89A 0.9800
C89 H89B 0.9800
C89 H89C 0.9800
C90 H90A 0.9800
C90 H90B 0.9800
C90 H90C 0.9800
C91 C92 1.524(5)
C91 C93 1.538(4)
C91 H91 1.0000
C92 H92A 0.9800
C92 H92B 0.9800
C92 H92C 0.9800
C93 H93A 0.9800
C93 H93B 0.9800
C93 H93C 0.9800
C1S C2S 1.491(6)
C1S H1SA 0.9800
C1S H1SB 0.9800
C1S H1SC 0.9800
C2S C7S 1.363(5)
C2S C3S 1.379(6)
C3S C4S 1.383(8)
C3S H3S 0.9500
C4S C5S 1.387(8)
C4S H4S 0.9500
C5S C6S 1.329(7)
C5S H5S 0.9500
C6S C7S 1.370(6)
C6S H6S 0.9500
C7S H7S 0.9500
C8S C9S 1.473(7)
C8S H8SA 0.9800
C8S H8SB 0.9800
C8S H8SC 0.9800
C9S C10S 1.354(7)
C9S C14S 1.355(7)
C10S C11S 1.381(8)
C10S H10 0.9500
C11S C12S 1.371(8)
C11S H11 0.9500
C12S C13S 1.366(8)
C12S H12A 0.9500
C13S C14S 1.409(7)
C13S H13A 0.9500
C14S H14A 0.9500
